data_4311212
loop_
_publ_author_name
'Huanwang Jing'
'Smita K. Edulji'
'Julianne M. Gibbs'
'Charlotte L. Stern'
'Hongying Zhou'
'Sonbinh T. Nguyen'

_publ_section_title
;
 (Salen)Tin Complexes: Syntheses, Characterization, Crystal Structures,
 and Catalytic Activity in the Formation of Propylene Carbonate from CO2
 and Propylene Oxide
;
_journal_name_full 'Inorganic Chemistry'
_journal_page_first 4315
_journal_page_last 4327
_journal_paper_doi 10.1021/ic034855z
_journal_volume 43
_journal_year 2004
_chemical_formula_sum 'C36 H50 Cl4 F6 N2 O8 S2 Sn'
_chemical_formula_weight 1077.41
_space_group_IT_number 15
_symmetry_cell_setting monoclinic
_symmetry_Int_Tables_number 15
_symmetry_space_group_name_Hall '-C 2yc'
_symmetry_space_group_name_H-M 'C 1 2/c 1'
_cell_angle_alpha 90
_cell_angle_beta 92.459(3)
_cell_angle_gamma 90
_cell_formula_units_Z 4
_cell_length_a 12.778(3)
_cell_length_b 26.361(6)
_cell_length_c 13.618(3)
_cell_measurement_reflns_used 0
_cell_measurement_temperature 153.2
_cell_measurement_theta_max 0.0
_cell_measurement_theta_min 0.0
_cell_volume 4582.9(18)
_computing_cell_refinement 'Bruker SAINT-1000 Diffractometer Control'
_computing_data_collection 'Bruker SMART-1000 Diffractometer Control'
_computing_data_reduction 'Bruker SAINT-1000 Diffractometer Control'
_computing_publication_material 'teXsan for Windows version 1.06 (MSC, 1997-1999)'
_computing_structure_refinement 'teXsan for Windows version 1.06 (MSC, 1997-1999)'
_computing_structure_solution
;
SIR92 (Altomare, et. al. 1994)
;
_diffrn_ambient_temperature 153.2
_diffrn_measurement_device 'SMART-1000 CCD'
_diffrn_measurement_method \w
_diffrn_orient_matrix_UB_11 0.00000
_diffrn_orient_matrix_UB_12 0.00000
_diffrn_orient_matrix_UB_13 0.00000
_diffrn_orient_matrix_UB_21 0.00000
_diffrn_orient_matrix_UB_22 0.00000
_diffrn_orient_matrix_UB_23 0.00000
_diffrn_orient_matrix_UB_31 0.00000
_diffrn_orient_matrix_UB_32 0.00000
_diffrn_orient_matrix_UB_33 0.00000
_diffrn_radiation_detector CCD
_diffrn_radiation_monochromator graphite
_diffrn_radiation_source 'X-ray tube'
_diffrn_radiation_type 'Mo K\a'
_diffrn_radiation_wavelength 0.7107
_diffrn_reflns_av_R_equivalents 0.03885
_diffrn_reflns_av_sigmaI/netI 0.030
_diffrn_reflns_limit_h_max 17
_diffrn_reflns_limit_h_min -16
_diffrn_reflns_limit_k_max 34
_diffrn_reflns_limit_k_min -34
_diffrn_reflns_limit_l_max 17
_diffrn_reflns_limit_l_min -18
_diffrn_reflns_number 20988
_diffrn_reflns_reduction_process 'Lp corrections applied'
_diffrn_reflns_theta_max 28.30
_diffrn_reflns_theta_min 1.50
_diffrn_standards_decay_% 0.00
_diffrn_standards_interval_count 0
_diffrn_standards_number 0
_exptl_absorpt_coefficient_mu 0.954
_exptl_absorpt_correction_T_max 0.93691
_exptl_absorpt_correction_T_min 0.62014
_exptl_absorpt_correction_type 'Gaussian face-indexed'
_exptl_crystal_colour colorless
_exptl_crystal_density_diffrn 1.561
_exptl_crystal_density_meas ?
_exptl_crystal_description block
_exptl_crystal_F_000 2192.00
_exptl_crystal_size_max 0.58
_exptl_crystal_size_mid 0.50
_exptl_crystal_size_min 0.07
_refine_diff_density_max 1.41
_refine_diff_density_min 0.00
_refine_ls_extinction_method none
_refine_ls_goodness_of_fit_all 2.851
_refine_ls_goodness_of_fit_ref 2.850
_refine_ls_hydrogen_treatment noref
_refine_ls_matrix_type full
_refine_ls_number_constraints 0
_refine_ls_number_parameters 267
_refine_ls_number_reflns 5510
_refine_ls_number_restraints 0
_refine_ls_R_factor_all 0.0708
_refine_ls_R_factor_gt 0.046
_refine_ls_shift/su_max 0.0000
_refine_ls_shift/su_mean 0.0001
_refine_ls_structure_factor_coef Fsqd
_refine_ls_weighting_details 'w = 1/[\s^2^(Fo)]'
_refine_ls_weighting_scheme sigma
_refine_ls_wR_factor_all 0.0860
_refine_ls_wR_factor_ref 0.042
_reflns_number_gt 5510
_reflns_number_total 5626
_reflns_threshold_expression I>-10.00\s(I)
_cod_data_source_file ic034855zsi20030718_020647_6.cif
_cod_data_source_block '_s52k'
_cod_original_cell_volume 4582.9(15)
_cod_original_sg_symbol_H-M 'C 2/c '
_cod_original_formula_sum 'C36 H50 Cl4 F6 N2 O8 S2 Sn '
_cod_database_code 4311212

loop_
_symmetry_equiv_pos_as_xyz
'   +x,   +y,   +z'
'   -x,   +y,1/2-z'
'   -x,   -y,   -z'
'   +x,   -y,1/2+z'
'1/2+x,1/2+y,   +z'
1/2-x,1/2+y,1/2-z
'1/2-x,1/2-y,   -z'
1/2+x,1/2-y,1/2+z

loop_
_atom_site_label
_atom_site_fract_x
_atom_site_fract_y
_atom_site_fract_z
_atom_site_U_iso_or_equiv
_atom_site_occupancy
_atom_site_refinement_flags
_atom_site_adp_type
_atom_site_calc_flag
_atom_site_calc_attached_atom
Sn(1) -0.5000 -0.396679(6) -0.2500 0.01506(4) 1.000 S Uani d ?
Cl(1) -0.25195(4) -0.51953(2) -0.38744(4) 0.0408(2) 1.000 . Uani d ?
Cl(2) -0.19326(7) -0.59599(3) -0.24225(5) 0.0793(3) 1.000 . Uani d ?
S(1) -0.57411(3) -0.40380(2) -0.01531(3) 0.02059(10) 1.000 . Uani d ?
F(1) -0.51639(10) -0.30882(5) -0.00474(8) 0.0453(4) 1.000 . Uani d ?
F(2) -0.67818(10) -0.32122(5) 0.02327(9) 0.0440(4) 1.000 . Uani d ?
F(3) -0.55895(10) -0.34228(5) 0.13216(8) 0.0477(4) 1.000 . Uani d ?
O(1) -0.39704(8) -0.34859(4) -0.19187(8) 0.0175(3) 1.000 . Uani d ?
O(3) -0.59349(8) -0.39478(4) -0.12307(7) 0.0190(3) 1.000 . Uani d ?
O(4) -0.65880(10) -0.43065(5) 0.02552(9) 0.0296(4) 1.000 . Uani d ?
O(5) -0.46977(10) -0.42004(6) 0.00907(9) 0.0349(4) 1.000 . Uani d ?
N(1) -0.41157(10) -0.45847(5) -0.19362(9) 0.0160(3) 1.000 . Uani d ?
C(1) -0.29587(12) -0.35860(6) -0.16355(11) 0.0164(4) 1.000 . Uani d ?
C(2) -0.22624(12) -0.31709(6) -0.15633(11) 0.0169(4) 1.000 . Uani d ?
C(3) -0.12530(13) -0.32689(6) -0.11769(11) 0.0189(4) 1.000 . Uani d ?
C(4) -0.08850(12) -0.37486(7) -0.08809(11) 0.0188(4) 1.000 . Uani d ?
C(5) -0.15572(13) -0.41516(6) -0.10159(12) 0.0185(4) 1.000 . Uani d ?
C(6) -0.25969(12) -0.40789(6) -0.13995(11) 0.0174(4) 1.000 . Uani d ?
C(7) -0.31880(12) -0.45411(6) -0.15202(11) 0.0169(4) 1.000 . Uani d ?
C(8) -0.46633(12) -0.50738(6) -0.20210(12) 0.0190(4) 1.000 . Uani d ?
C(17) -0.5829(2) -0.34010(8) 0.03562(13) 0.0303(5) 1.000 . Uani d ?
C(19) -0.25845(13) -0.26343(7) -0.19154(12) 0.0204(4) 1.000 . Uani d ?
C(20) -0.3468(1) -0.24201(7) -0.13229(13) 0.0270(5) 1.000 . Uani d ?
C(21) -0.1667(2) -0.22649(7) -0.1836(1) 0.0315(5) 1.000 . Uani d ?
C(22) -0.2947(2) -0.26497(7) -0.30198(13) 0.0282(5) 1.000 . Uani d ?
C(23) 0.02580(12) -0.38136(7) -0.04834(12) 0.0205(4) 1.000 . Uani d ?
C(24) 0.0987(2) -0.37349(10) -0.1333(2) 0.0443(6) 1.000 . Uani d ?
C(25) 0.0448(2) -0.43362(8) -0.0042(2) 0.0374(6) 1.000 . Uani d ?
C(26) 0.0505(2) -0.34198(8) 0.0325(2) 0.0396(6) 1.000 . Uani d ?
C(35) -0.2468(2) -0.58424(8) -0.3589(1) 0.0361(6) 1.000 . Uani d ?
H(1) -0.0787 -0.2993 -0.1096 0.023 1.000 . Uiso c ?
H(2) -0.1329 -0.4487 -0.0863 0.020 1.000 . Uiso c ?
H(3) -0.2822 -0.4828 -0.1258 0.022 1.000 . Uiso c ?
H(4) -0.4172 -0.5347 -0.2054 0.024 1.000 . Uiso c ?
H(5) -0.5106 -0.5121 -0.1508 0.024 1.000 . Uiso c ?
H(11) -0.3262 -0.2457 -0.0613 0.032 1.000 . Uiso c ?
H(12) -0.3537 -0.2065 -0.1435 0.032 1.000 . Uiso c ?
H(13) -0.4089 -0.2590 -0.1441 0.032 1.000 . Uiso c ?
H(14) -0.1486 -0.2188 -0.1151 0.035 1.000 . Uiso c ?
H(15) -0.1056 -0.2385 -0.2129 0.035 1.000 . Uiso c ?
H(16) -0.1859 -0.1943 -0.2141 0.035 1.000 . Uiso c ?
H(17) -0.3664 -0.2648 -0.3089 0.036 1.000 . Uiso c ?
H(18) -0.2663 -0.2349 -0.3337 0.036 1.000 . Uiso c ?
H(19) -0.2650 -0.2939 -0.3331 0.036 1.000 . Uiso c ?
H(20) 0.1699 -0.3654 -0.1065 0.048 1.000 . Uiso c ?
H(21) 0.1031 -0.4019 -0.1730 0.048 1.000 . Uiso c ?
H(22) 0.0781 -0.3442 -0.1728 0.048 1.000 . Uiso c ?
H(23) 0.0484 -0.4313 0.0666 0.046 1.000 . Uiso c ?
H(24) 0.0000 -0.4576 -0.0267 0.046 1.000 . Uiso c ?
H(25) 0.1186 -0.4445 -0.0200 0.046 1.000 . Uiso c ?
H(26) 0.0429 -0.3558 0.0942 0.054 1.000 . Uiso c ?
H(27) 0.1211 -0.3291 0.0271 0.054 1.000 . Uiso c ?
H(28) 0.0043 -0.3128 0.0238 0.054 1.000 . Uiso c ?
H(47) -0.3160 -0.5976 -0.3611 0.042 1.000 . Uiso c ?
H(48) -0.2078 -0.6013 -0.4083 0.042 1.000 . Uiso c ?

loop_
_atom_site_aniso_label
_atom_site_aniso_U_11
_atom_site_aniso_U_22
_atom_site_aniso_U_33
_atom_site_aniso_U_12
_atom_site_aniso_U_13
_atom_site_aniso_U_23
Sn(1) 0.01352(8) 0.01809(8) 0.01325(8) 0.0001 -0.00316(5) 0.0001
Cl(1) 0.0468(3) 0.0346(3) 0.0414(3) 0.0041(2) 0.0063(2) 0.0055(2)
Cl(2) 0.1352(7) 0.0585(4) 0.0405(4) -0.0074(4) -0.0414(4) 0.0102(3)
S(1) 0.0187(2) 0.0298(2) 0.0131(2) 0.0007(2) -0.0007(2) 0.0010(2)
F(1) 0.0549(8) 0.0428(7) 0.0383(7) -0.0258(6) 0.0035(6) -0.0070(6)
F(2) 0.0405(7) 0.0426(8) 0.0489(8) 0.0119(6) 0.0009(6) -0.0124(6)
F(3) 0.0586(8) 0.0663(9) 0.0180(6) -0.0119(7) -0.0023(5) -0.0150(6)
O(1) 0.0126(5) 0.0188(6) 0.0204(6) -0.0006(4) -0.0052(4) -0.0009(5)
O(3) 0.0164(6) 0.0279(6) 0.0124(5) 0.0005(5) -0.0010(4) 0.0004(5)
O(4) 0.0322(7) 0.0348(8) 0.0222(6) -0.0094(6) 0.0041(5) 0.0022(6)
O(5) 0.0253(7) 0.0593(9) 0.0199(6) 0.0131(7) -0.0026(5) 0.0052(6)
N(1) 0.0149(7) 0.0200(7) 0.0129(6) -0.0011(5) -0.0016(5) -0.0004(5)
C(1) 0.0144(8) 0.0249(9) 0.0097(7) -0.0001(6) -0.0016(6) -0.0006(6)
C(2) 0.0177(8) 0.0207(8) 0.0123(7) -0.0006(6) -0.0004(6) -0.0004(6)
C(3) 0.0195(8) 0.0219(9) 0.0151(8) -0.0022(7) -0.0020(6) 0.0010(6)
C(4) 0.0159(8) 0.0261(9) 0.0142(7) -0.0005(7) -0.0016(6) 0.0013(7)
C(5) 0.0166(8) 0.0231(8) 0.0156(8) 0.0024(7) -0.0032(6) 0.0021(6)
C(6) 0.0149(8) 0.0242(9) 0.0128(7) -0.0003(6) -0.0028(6) 0.0011(6)
C(7) 0.0156(8) 0.0212(8) 0.0138(7) 0.0029(6) -0.0009(6) 0.0017(6)
C(8) 0.0190(8) 0.0179(8) 0.0196(8) -0.0010(6) -0.0042(6) 0.0013(6)
C(17) 0.0301(10) 0.0415(12) 0.0196(9) -0.0091(9) 0.0027(8) -0.0084(8)
C(19) 0.0199(8) 0.0214(9) 0.0193(8) -0.0026(7) -0.0042(7) 0.0027(7)
C(20) 0.0300(10) 0.0205(9) 0.0303(10) 0.0016(8) 0.0001(8) -0.0044(8)
C(21) 0.0283(10) 0.0260(10) 0.0396(11) -0.0051(8) -0.0052(8) 0.0068(8)
C(22) 0.0339(10) 0.0286(10) 0.0215(9) 0.0028(8) -0.0044(8) 0.0059(8)
C(23) 0.0125(8) 0.0275(9) 0.0210(8) -0.0014(7) -0.0039(6) 0.0013(7)
C(24) 0.0187(10) 0.085(2) 0.0288(11) -0.0012(11) -0.0004(8) 0.0094(11)
C(25) 0.0238(10) 0.0350(11) 0.0519(13) -0.0006(8) -0.0157(9) 0.0072(10)
C(26) 0.0309(11) 0.0429(12) 0.0431(12) 0.0085(9) -0.0211(9) -0.0091(10)
C(35) 0.0448(12) 0.0357(11) 0.0272(10) 0.0007(10) -0.0060(9) 0.0037(9)

loop_
_atom_type_symbol
_atom_type_oxidation_number
_atom_type_number_in_cell
_atom_type_scat_dispersion_real
_atom_type_scat_dispersion_imag
_atom_type_scat_source
Sn 0 4 -0.873 1.424
;International Tables for Crystallography
(1992, Vol. C, Tables 4.2.6.8 and 6.1.1.1)
;
S 0 8 0.110 0.124
;International Tables for Crystallography
(1992, Vol. C, Table 6.1.1.2)
;
F 0 24 0.014 0.010
;International Tables for Crystallography
(1992, Vol. C, Table 6.1.1.2)
;
O 0 32 0.008 0.006
;International Tables for Crystallography
(1992, Vol. C, Table 6.1.1.2)
;
N 0 8 0.004 0.003
;International Tables for Crystallography
(1992, Vol. C, Table 6.1.1.2)
;
C 0 144 0.002 0.002
;International Tables for Crystallography
(1992, Vol. C, Table 6.1.1.2)
;
H 0 200 0.000 0.000
;International Tables for Crystallography
(1992, Vol. C, Table 6.1.1.2)
;
Cl 0 16 0.132 0.159
;International Tables for Crystallography
(1992, Vol. C, Tables 4.2.6.8 and 6.1.1.1)
;

loop_
_geom_angle_atom_site_label_1
_geom_angle_atom_site_label_2
_geom_angle_atom_site_label_3
_geom_angle
_geom_angle_site_symmetry_1
_geom_angle_site_symmetry_2
_geom_angle_site_symmetry_3
_geom_angle_publ_flag
O1 SN1 O1 99.83(11) . . . ?
O1 SN1 O3 92.68(7) . . . ?
O1 SN1 O3 85.60(7) . . . ?
O1 SN1 N1 90.72(8) . . . ?
O1 SN1 N1 169.25(8) . . . ?
O1 SN1 O3 85.60(7) 2_454 2_454 2_454 ?
O1 SN1 O3 92.68(7) 2_454 2_454 2_454 ?
O1 SN1 N1 169.25(8) 2_454 2_454 2_454 ?
O1 SN1 N1 90.72(8) 2_454 2_454 2_454 ?
O3 SN1 O3 177.33(11) . . . ?
O3 SN1 N1 91.88(8) . . . ?
O3 SN1 N1 90.18(8) . . . ?
O3 SN1 N1 90.18(8) 2_454 2_454 2_454 ?
O3 SN1 N1 91.88(8) 2_454 2_454 2_454 ?
N1 SN1 N1 78.83(12) . . . ?
O3 S1 O4 111.40(12) . . . ?
O3 S1 O5 112.93(12) . . . ?
O3 S1 C17 102.50(13) . . . ?
O4 S1 O5 118.6(1) . . . ?
O4 S1 C17 104.4(1) . . . ?
O5 S1 C17 105.1(2) . . . ?
SN1 O1 C1 126.9(2) . . . ?
SN1 O3 S1 135.44(11) . . . ?
SN1 N1 C7 123.8(2) . . . ?
SN1 N1 C8 113.8(2) . . . ?
C7 N1 C8 122.4(2) . . . ?
O1 C1 C2 117.3(2) . . . ?
O1 C1 C6 122.8(2) . . . ?
C2 C1 C6 119.9(2) . . . ?
C1 C2 C3 116.9(3) . . . ?
C1 C2 C19 122.0(2) . . . ?
C3 C2 C19 121.1(2) . . . ?
C2 C3 C4 124.6(3) . . . ?
C2 C3 H1 118.1 . . . no
C4 C3 H1 117.3 . . . no
C3 C4 C5 117.3(2) . . . ?
C3 C4 C23 120.1(3) . . . ?
C5 C4 C23 122.5(3) . . . ?
C4 C5 C6 121.0(3) . . . ?
C4 C5 H2 120.4 . . . no
C6 C5 H2 118.6 . . . no
C1 C6 C5 120.0(3) . . . ?
C1 C6 C7 126.0(2) . . . ?
C5 C6 C7 114.0(2) . . . ?
N1 C7 C6 126.2(3) . . . ?
N1 C7 H3 121.3 . . . no
C6 C7 H3 112.5 . . . no
N1 C8 C8 108.4(2) . . . ?
N1 C8 H4 110.7 . . . no
N1 C8 H5 111.3 . . . no
C8 C8 H4 107.7 2_454 2_454 2_454 no
C8 C8 H5 107.7 2_454 2_454 2_454 no
H4 C8 H5 110.9 . . . no
S1 C17 F1 111.5(2) . . . ?
S1 C17 F2 111.8(2) . . . ?
S1 C17 F3 108.6(2) . . . ?
F1 C17 F2 108.6(3) . . . ?
F1 C17 F3 108.2(3) . . . ?
F2 C17 F3 108.2(3) . . . ?
C2 C19 C20 111.6(2) . . . ?
C2 C19 C21 111.7(2) . . . ?
C2 C19 C22 109.9(2) . . . ?
C20 C19 C21 108.1(3) . . . ?
C20 C19 C22 109.0(2) . . . ?
C21 C19 C22 106.3(2) . . . ?
C19 C20 H11 107.9 . . . no
C19 C20 H12 110.2 . . . no
C19 C20 H13 112.3 . . . no
H11 C20 H12 105.7 . . . no
H11 C20 H13 108.2 . . . no
H12 C20 H13 112.2 . . . no
C19 C21 H14 110.6 . . . no
C19 C21 H15 113.7 . . . no
C19 C21 H16 110.5 . . . no
H14 C21 H15 107.8 . . . no
H14 C21 H16 105.8 . . . no
H15 C21 H16 108.1 . . . no
C19 C22 H17 110.7 . . . no
C19 C22 H18 107.8 . . . no
C19 C22 H19 109.9 . . . no
H17 C22 H18 109.8 . . . no
H17 C22 H19 111.7 . . . no
H18 C22 H19 106.7 . . . no
C4 C23 C24 108.5(2) . . . ?
C4 C23 C25 111.9(2) . . . ?
C4 C23 C26 109.8(2) . . . ?
C24 C23 C25 109.3(3) . . . ?
C24 C23 C26 109.7(3) . . . ?
C25 C23 C26 107.7(3) . . . ?
C23 C24 H20 109.3 . . . no
C23 C24 H21 112.7 . . . no
C23 C24 H22 111.6 . . . no
H20 C24 H21 108.1 . . . no
H20 C24 H22 104.8 . . . no
H21 C24 H22 110.0 . . . no
C23 C25 H23 109.8 . . . no
C23 C25 H24 114.5 . . . no
C23 C25 H25 107.8 . . . no
H23 C25 H24 112.8 . . . no
H23 C25 H25 103.0 . . . no
H24 C25 H25 108.1 . . . no
C23 C26 H26 110.9 . . . no
C23 C26 H27 110.2 . . . no
C23 C26 H28 110.0 . . . no
H26 C26 H27 110.0 . . . no
H26 C26 H28 109.7 . . . no
H27 C26 H28 105.9 . . . no
CL1 C35 CL2 112.8(2) . . . ?
CL1 C35 H47 109.1 . . . no
CL1 C35 H48 108.4 . . . no
CL2 C35 H47 107.1 . . . no
CL2 C35 H48 111.1 . . . no
H47 C35 H48 108.2 . . . no

loop_
_geom_bond_atom_site_label_1
_geom_bond_atom_site_label_2
_geom_bond_distance
_geom_bond_site_symmetry_1
_geom_bond_site_symmetry_2
_geom_bond_publ_flag
SN1 O1 1.969(2) . . ?
SN1 O1 1.969(2) . . ?
SN1 O3 2.143(2) . . ?
SN1 O3 2.143(2) . . ?
SN1 N1 2.108(2) . . ?
SN1 N1 2.108(2) . . ?
CL1 C35 1.750(4) . . ?
CL2 C35 1.730(3) . . ?
S1 O3 1.497(2) . . ?
S1 O4 1.426(2) . . ?
S1 O5 1.426(2) . . ?
S1 C17 1.822(3) . . ?
F1 C17 1.321(4) . . ?
F2 C17 1.319(4) . . ?
F3 C17 1.338(3) . . ?
O1 C1 1.359(3) . . ?
N1 C7 1.297(3) . . ?
N1 C8 1.469(3) . . ?
C1 C2 1.411(4) . . ?
C1 C6 1.412(4) . . ?
C2 C3 1.396(4) . . ?
C2 C19 1.544(4) . . ?
C3 C4 1.402(4) . . ?
C3 H1 0.94 . . no
C4 C5 1.373(4) . . ?
C4 C23 1.545(4) . . ?
C5 C6 1.420(4) . . ?
C5 H2 0.95 . . no
C6 C7 1.439(4) . . ?
C7 H3 0.95 . . no
C8 C8 1.532(5) . . ?
C8 H4 0.96 . . no
C8 H5 0.93 . . no
C19 C20 1.524(4) . . ?
C19 C21 1.524(4) . . ?
C19 C22 1.555(4) . . ?
C20 H11 1.00 . . no
C20 H12 0.95 . . no
C20 H13 0.92 . . no
C21 H14 0.97 . . no
C21 H15 0.95 . . no
C21 H16 0.97 . . no
C22 H17 0.92 . . no
C22 H18 0.98 . . no
C22 H19 0.96 . . no
C23 C24 1.530(4) . . ?
C23 C25 1.519(4) . . ?
C23 C26 1.536(4) . . ?
C24 H20 0.99 . . no
C24 H21 0.93 . . no
C24 H22 0.97 . . no
C25 H23 0.97 . . no
C25 H24 0.90 . . no
C25 H25 1.02 . . no
C26 H26 0.92 . . no
C26 H27 0.97 . . no
C26 H28 0.97 . . no
C35 H47 0.95 . . no
C35 H48 0.97 . . no

loop_
_geom_contact_atom_site_label_1
_geom_contact_atom_site_label_2
_geom_contact_distance
_geom_contact_site_symmetry_1
_geom_contact_site_symmetry_2
_geom_contact_publ_flag
F1 H14 2.7091 . 7_445 no
F1 C21 3.523(4) . 7_445 no
F2 H27 2.5757 . 1_455 no
F2 H18 2.7279 . 8_445 no
F2 H20 2.8194 . 1_455 no
F2 C26 3.518(4) . 1_455 no
F3 H16 2.8688 . 8_445 no
F3 C21 3.431(4) . 8_445 no
F3 C21 3.453(4) . 7_445 no
F3 F3 3.487(4) . 2_455 no
O4 H4 2.7518 . 3_445 no
O4 H3 2.7804 . 3_445 no
O4 H25 2.9087 . 1_455 no
O4 C8 3.268(3) . 3_445 no
O4 C7 3.510(4) . 3_445 no
O5 H47 2.6278 . 4_545 no
O5 H5 2.6510 . 3_445 no
O5 C35 3.305(4) . 4_545 no
O5 C8 3.379(4) . 3_445 no
C3 H22 2.9772 . 2_554 no
C4 H48 3.0054 . 4_545 no
C5 H48 2.7765 . 4_545 no
C5 C35 3.551(4) . 4_545 no
C20 H28 2.9281 . 7_445 no
C24 H19 3.0361 . 2_554 no
C25 H24 2.9569 . 3_545 no
H11 H11 2.5203 . 7_445 no
H11 H14 2.6104 . 7_445 no
H12 H28 2.6245 . 7_445 no
H19 H20 2.4067 . 2_554 no
H24 H24 2.3490 . 3_545 no

loop_
_geom_torsion_atom_site_label_1
_geom_torsion_atom_site_label_2
_geom_torsion_atom_site_label_3
_geom_torsion_atom_site_label_4
_geom_torsion_site_symmetry_1
_geom_torsion_site_symmetry_2
_geom_torsion_site_symmetry_3
_geom_torsion_site_symmetry_4
_geom_torsion
_geom_torsion_publ_flag
SN1 O1 C1 C2 . . . . 158.4(2) no
SN1 O1 C1 C6 . . . . -22.8(3) no
SN1 O1 C1 C2 . . . . 158.4(2) no
SN1 O1 C1 C6 . . . . -22.8(3) no
SN1 O3 S1 O4 . . . . -140.1(2) no
SN1 O3 S1 O5 . . . . -3.8(2) no
SN1 O3 S1 C17 . . . . 108.7(2) no
SN1 O3 S1 O4 . . . . -140.1(2) no
SN1 O3 S1 O5 . . . . -3.8(2) no
SN1 O3 S1 C17 . . . . 108.7(2) no
SN1 N1 C7 C6 . . . . -2.1(4) no
SN1 N1 C8 C8 . . . . 35.1(3) no
SN1 N1 C7 C6 . . . . -2.1(4) no
SN1 N1 C8 C8 . . . . 35.1(3) no
S1 O3 SN1 O1 . . . . -54.7(2) no
S1 O3 SN1 O1 . . . . -154.4(2) no
S1 O3 SN1 O3 . . . . -104.5(2) no
S1 O3 SN1 N1 . . . . 36.1(2) no
S1 O3 SN1 N1 . . . . 114.9(2) no
F1 C17 S1 O3 . . . . -56.3(3) no
F1 C17 S1 O4 . . . . -172.6(2) no
F1 C17 S1 O5 . . . . 61.9(3) no
F2 C17 S1 O3 . . . . 65.4(2) no
F2 C17 S1 O4 . . . . -50.9(3) no
F2 C17 S1 O5 . . . . -176.4(2) no
F3 C17 S1 O3 . . . . -175.4(2) no
F3 C17 S1 O4 . . . . 68.4(2) no
F3 C17 S1 O5 . . . . -57.1(2) no
O1 SN1 O1 C1 . . . . -161.6(2) no
O1 SN1 N1 C7 . . . . -8.3(2) no
O1 SN1 N1 C8 . . . . 169.5(2) no
O1 SN1 N1 C7 . . . . -177.2(4) no
O1 SN1 N1 C8 . . . . 0.6(5) no
O1 C1 C2 C3 . . . . 173.7(2) no
O1 C1 C2 C19 . . . . -7.7(4) no
O1 C1 C6 C5 . . . . -173.8(2) no
O1 C1 C6 C7 . . . . 7.0(4) no
O3 SN1 O1 C1 . . . . 112.4(2) no
O3 SN1 O1 C1 . . . . -69.7(2) no
O3 SN1 N1 C7 . . . . -101.0(2) no
O3 SN1 N1 C8 . . . . 76.8(2) no
O3 SN1 N1 C7 . . . . 77.3(2) no
O3 SN1 N1 C8 . . . . -104.9(2) no
N1 SN1 O1 C1 . . . . 20.4(2) no
N1 SN1 O1 C1 . . . . 7.1(5) no
N1 SN1 N1 C7 . . . . 169.2(3) no
N1 SN1 N1 C8 . . . . -13.05(13) no
N1 C7 C6 C1 . . . . 5.9(5) no
N1 C7 C6 C5 . . . . -173.3(3) no
N1 C8 C8 N1 . . . . -44.7(4) no
C1 C2 C3 C4 . . . . 1.5(4) no
C1 C2 C19 C20 . . . . 63.6(3) no
C1 C2 C19 C21 . . . . -175.2(3) no
C1 C2 C19 C22 . . . . -57.5(3) no
C1 C6 C5 C4 . . . . -0.9(4) no
C2 C1 C6 C5 . . . . 5.0(4) no
C2 C1 C6 C7 . . . . -174.2(3) no
C2 C3 C4 C5 . . . . 2.5(4) no
C2 C3 C4 C23 . . . . 178.7(3) no
C3 C2 C1 C6 . . . . -5.2(4) no
C3 C2 C19 C20 . . . . -117.9(3) no
C3 C2 C19 C21 . . . . 3.3(4) no
C3 C2 C19 C22 . . . . 121.1(3) no
C3 C4 C5 C6 . . . . -2.7(4) no
C3 C4 C23 C24 . . . . -69.2(4) no
C3 C4 C23 C25 . . . . 170.2(3) no
C3 C4 C23 C26 . . . . 50.6(4) no
C4 C3 C2 C19 . . . . -177.1(3) no
C4 C5 C6 C7 . . . . 178.4(3) no
C5 C4 C23 C24 . . . . 106.8(3) no
C5 C4 C23 C25 . . . . -13.8(4) no
C5 C4 C23 C26 . . . . -133.4(3) no
C6 C1 C2 C19 . . . . 173.4(2) no
C6 C5 C4 C23 . . . . -178.8(3) no
C6 C7 N1 C8 . . . . -179.6(3) no
C7 N1 C8 C8 . . . . -147.1(3) no
